data_4348036
loop_
_publ_author_name
'Axelson, Jordan C.'
'Gonzalez, Miguel I.'
'Meihaus, Katie R.'
'Chang, Christopher J.'
'Long, Jeffrey R.'

_publ_section_title
;
 Synthesis and Characterization of a Tetrapodal NO4(4-) Ligand and Its
 Transition Metal Complexes.
;
_journal_issue 15
_journal_name_full 'Inorganic chemistry'
_journal_page_first 7527
_journal_page_last 7534
_journal_paper_doi 10.1021/acs.inorgchem.6b00908
_journal_volume 55
_journal_year 2016
_chemical_formula_moiety 'C13 H15 Fe K2 N O11'
_chemical_formula_sum 'C13 H15 Fe K2 N O11'
_chemical_formula_weight 495.30
_chemical_name_common jaa24
_chemical_name_systematic 'K2[(C13H9NO8)Fe(H2O)] 2(H2O)'
_space_group_crystal_system triclinic
_space_group_IT_number 2
_space_group_name_Hall '-P 1'
_space_group_name_H-M_alt 'P -1'
_atom_sites_solution_hydrogens mixed
_audit_creation_method SHELXL-2014/7
_cell_angle_alpha 81.500(2)
_cell_angle_beta 88.018(2)
_cell_angle_gamma 86.820(2)
_cell_formula_units_Z 2
_cell_length_a 7.5937(4)
_cell_length_b 10.3520(4)
_cell_length_c 10.9128(5)
_cell_measurement_reflns_used 5815
_cell_measurement_temperature 100(2)
_cell_measurement_theta_max 25.34
_cell_measurement_theta_min 2.94
_cell_volume 846.82(7)
_computing_cell_refinement 'Buker APEX2 v. 2011.4'
_computing_data_collection 'Buker APEX2 v. 2011.4'
_computing_data_reduction 'Buker APEX2 v. 2011.4'
_computing_molecular_graphics DIAMOND
_computing_publication_material WinGX
_computing_structure_refinement 'SHELXL-2014/7 (Sheldrick, 2014)'
_computing_structure_solution SHELXT
_diffrn_ambient_temperature 100(2)
_diffrn_detector_area_resol_mean 8.366
_diffrn_measured_fraction_theta_full 0.989
_diffrn_measured_fraction_theta_max 0.981
_diffrn_measurement_device_type 'Bruker APEX-II CCD'
_diffrn_measurement_method '\f and \w scans'
_diffrn_radiation_type MoK\a
_diffrn_radiation_wavelength 0.71073
_diffrn_reflns_av_R_equivalents 0.0481
_diffrn_reflns_av_unetI/netI 0.0603
_diffrn_reflns_Laue_measured_fraction_full 0.989
_diffrn_reflns_Laue_measured_fraction_max 0.981
_diffrn_reflns_limit_h_max 9
_diffrn_reflns_limit_h_min -9
_diffrn_reflns_limit_k_max 12
_diffrn_reflns_limit_k_min -12
_diffrn_reflns_limit_l_max 13
_diffrn_reflns_limit_l_min -13
_diffrn_reflns_number 14312
_diffrn_reflns_point_group_measured_fraction_full 0.989
_diffrn_reflns_point_group_measured_fraction_max 0.981
_diffrn_reflns_theta_full 25.000
_diffrn_reflns_theta_max 25.371
_diffrn_reflns_theta_min 1.888
_diffrn_source 'microfocus sealed tube'
_exptl_absorpt_coefficient_mu 1.446
_exptl_absorpt_correction_T_max 0.883
_exptl_absorpt_correction_T_min 0.764
_exptl_absorpt_correction_type multi-scan
_exptl_absorpt_process_details
;
TWINABS-2012/1 (Bruker,2012) was used for absorption correction.
 
For component 1:
 wR2(int) was 0.0967 before and 0.0464 after correction.
 The Ratio of minimum to maximum transmission not present.
 The \l/2 correction factor is Not present
 
For component 2:
 wR2(int) was 0.1126 before and 0.0495 after correction.
 The Ratio of minimum to maximum transmission not present.
 The \l/2 correction factor is Not present

Final HKLF 4 output contains 14312 reflections, Rint = 0.0481
 (8385 with I > 3sig(I), Rint = 0.0420)
;
_exptl_crystal_colour yellow
_exptl_crystal_density_diffrn 1.927
_exptl_crystal_description block
_exptl_crystal_F_000 496
_exptl_crystal_size_max 0.166
_exptl_crystal_size_mid 0.114
_exptl_crystal_size_min 0.088
_refine_diff_density_max 0.784
_refine_diff_density_min -0.686
_refine_diff_density_rms 0.114
_refine_ls_extinction_method none
_refine_ls_goodness_of_fit_ref 1.042
_refine_ls_hydrogen_treatment constr
_refine_ls_matrix_type full
_refine_ls_number_parameters 196
_refine_ls_number_reflns 9131
_refine_ls_number_restraints 0
_refine_ls_restrained_S_all 1.042
_refine_ls_R_factor_all 0.0508
_refine_ls_R_factor_gt 0.0418
_refine_ls_shift/su_max 0.000
_refine_ls_shift/su_mean 0.000
_refine_ls_structure_factor_coef Fsqd
_refine_ls_weighting_details 'w=1/[\s^2^(Fo^2^)+(0.0534P)^2^+0.3685P] where P=(Fo^2^+2Fc^2^)/3'
_refine_ls_weighting_scheme calc
_refine_ls_wR_factor_gt 0.1027
_refine_ls_wR_factor_ref 0.1084
_reflns_Friedel_coverage 0.000
_reflns_number_gt 7942
_reflns_number_total 9131
_reflns_threshold_expression 'I > 2\s(I)'
_cod_data_source_file jaa24.cif
_cod_data_source_block shelx
_cod_database_code 4348036
_shelx_shelxl_version_number 2014/7
_shelx_space_group_comment
;
The symmetry employed for this shelxl refinement is uniquely defined
by the following loop, which should always be used as a source of
symmetry information in preference to the above space-group names.
They are only intended as comments.
;
_shelx_estimated_absorpt_t_min 0.795
_shelx_estimated_absorpt_t_max 0.883

loop_
_space_group_symop_operation_xyz
'x, y, z'
'-x, -y, -z'

loop_
_atom_site_label
_atom_site_type_symbol
_atom_site_fract_x
_atom_site_fract_y
_atom_site_fract_z
_atom_site_U_iso_or_equiv
_atom_site_adp_type
_atom_site_occupancy
_atom_site_site_symmetry_order
_atom_site_calc_flag
_atom_site_refinement_flags_posn
_atom_site_refinement_flags_adp
_atom_site_refinement_flags_occupancy
_atom_site_disorder_assembly
_atom_site_disorder_group
C1 C 0.3668(7) 0.2891(5) 0.2545(5) 0.0092(12) Uiso 1 1 d . . . . .
C2 C 0.0408(7) 0.3492(5) 0.2303(4) 0.0049(11) Uiso 1 1 d . . . . .
C3 C 0.1636(7) 0.8125(5) 0.2390(4) 0.0065(12) Uiso 1 1 d . . . . .
C4 C 0.4954(7) 0.7517(5) 0.2378(5) 0.0073(12) Uiso 1 1 d . . . . .
C5 C 0.1442(8) 0.1840(5) 0.4105(4) 0.0098(12) Uiso 1 1 d . . . . .
H5A H 0.2400 0.1573 0.4682 0.015 Uiso 1 1 calc R U . . .
H5B H 0.1305 0.1154 0.3590 0.015 Uiso 1 1 calc R U . . .
H5C H 0.0340 0.1977 0.4573 0.015 Uiso 1 1 calc R U . . .
C6 C 0.1877(7) 0.3101(5) 0.3282(4) 0.0080(12) Uiso 1 1 d . . . . .
C7 C 0.2179(7) 0.4194(5) 0.4056(4) 0.0076(12) Uiso 1 1 d . . . . .
C8 C 0.2118(7) 0.3996(5) 0.5338(5) 0.0103(13) Uiso 1 1 d . . . . .
H8 H 0.1792 0.3181 0.5784 0.012 Uiso 1 1 calc R U . . .
C9 C 0.2538(8) 0.5002(5) 0.5958(4) 0.0081(11) Uiso 1 1 d . . . . .
H9 H 0.2558 0.4867 0.6837 0.010 Uiso 1 1 calc R U . . .
C10 C 0.2925(7) 0.6194(5) 0.5312(5) 0.0091(12) Uiso 1 1 d . . . . .
H10 H 0.3196 0.6892 0.5737 0.011 Uiso 1 1 calc R U . . .
C11 C 0.2914(7) 0.6369(5) 0.4024(4) 0.0055(11) Uiso 1 1 d . . . . .
C12 C 0.3283(7) 0.7687(5) 0.3226(4) 0.0063(12) Uiso 1 1 d . . . . .
C13 C 0.3587(7) 0.8744(5) 0.4032(5) 0.0082(12) Uiso 1 1 d . . . . .
H13A H 0.2538 0.8863 0.4561 0.012 Uiso 1 1 calc R U . . .
H13B H 0.3810 0.9569 0.3499 0.012 Uiso 1 1 calc R U . . .
H13C H 0.4608 0.8474 0.4553 0.012 Uiso 1 1 calc R U . . .
N1 N 0.2583(6) 0.5365(4) 0.3431(3) 0.0053(9) Uani 1 1 d . . . . .
O1 O 0.3916(5) 0.3726(3) 0.1564(3) 0.0084(8) Uani 1 1 d . . . . .
O2 O 0.0457(5) 0.4588(3) 0.1620(3) 0.0076(8) Uani 1 1 d . . . . .
O3 O 0.1280(5) 0.7439(3) 0.1574(3) 0.0102(9) Uani 1 1 d . . . . .
O4 O 0.4896(5) 0.6705(3) 0.1598(3) 0.0093(8) Uani 1 1 d . . . . .
O5 O 0.4716(5) 0.2003(3) 0.2955(3) 0.0129(9) Uani 1 1 d . . . . .
O6 O -0.0717(5) 0.2691(3) 0.2213(3) 0.0124(9) Uani 1 1 d . . . . .
O7 O 0.0792(5) 0.9158(3) 0.2553(3) 0.0123(9) Uiso 1 1 d . . . . .
O8 O 0.6238(5) 0.8164(3) 0.2466(3) 0.0102(9) Uani 1 1 d . . . . .
O9 O 0.2932(5) 0.5914(3) -0.0486(3) 0.0094(8) Uani 1 1 d . . . . .
H9X H 0.3823 0.6055 -0.0954 0.011 Uiso 1 1 d R U . . .
H9Y H 0.2233 0.6411 -0.1003 0.011 Uiso 1 1 d R U . . .
O10 O 0.6318(8) 1.1032(5) 0.0485(5) 0.0557(15) Uiso 1 1 d . . . . .
O11 O 0.7383(9) 0.9142(6) -0.0656(6) 0.053(3) Uani 0.795(12) 1 d . . P A 1
O11A O 0.887(3) 0.9244(15) -0.0270(14) 0.007(6) Uiso 0.205(12) 1 d . . P A 2
K1 K 0.82270(16) 0.67285(11) 0.05936(11) 0.0104(3) Uani 1 1 d . . . . .
K2 K 0.7617(3) 1.04205(18) 0.2770(4) 0.0109(9) Uani 0.741(11) 1 d . . P B 1
K2A K 0.7654(8) 1.0460(6) 0.1961(16) 0.021(3) Uani 0.259(11) 1 d . . P A 2
Fe01 Fe 0.27200(11) 0.56487(8) 0.14609(6) 0.0060(2) Uani 1 1 d . . . . .

loop_
_atom_site_aniso_label
_atom_site_aniso_U_11
_atom_site_aniso_U_22
_atom_site_aniso_U_33
_atom_site_aniso_U_23
_atom_site_aniso_U_13
_atom_site_aniso_U_12
N1 0.002(2) 0.006(2) 0.008(2) -0.001(2) 0.001(2) -0.0008(18)
O1 0.006(2) 0.0092(19) 0.009(2) -0.0008(16) 0.0005(17) 0.0004(15)
O2 0.006(2) 0.0086(19) 0.0072(19) 0.0025(15) -0.0006(17) -0.0018(15)
O3 0.005(2) 0.013(2) 0.014(2) -0.0047(16) -0.0047(17) 0.0009(16)
O4 0.007(2) 0.011(2) 0.011(2) -0.0067(16) 0.0012(17) -0.0008(16)
O5 0.007(2) 0.012(2) 0.019(2) 0.0020(16) -0.0002(17) 0.0051(16)
O6 0.007(2) 0.010(2) 0.020(2) 0.0009(17) -0.0072(17) -0.0028(16)
O8 0.008(2) 0.0096(19) 0.014(2) -0.0022(16) 0.0002(17) -0.0033(16)
O9 0.006(2) 0.016(2) 0.0044(17) 0.0024(18) 0.0014(17) 0.0001(16)
O11 0.028(5) 0.043(4) 0.075(5) 0.033(4) 0.010(4) 0.007(3)
K1 0.0076(7) 0.0122(6) 0.0112(6) -0.0021(5) -0.0001(6) 0.0018(5)
K2 0.0063(9) 0.0083(9) 0.018(2) -0.0019(10) -0.0002(11) 0.0002(6)
K2A 0.009(3) 0.011(3) 0.045(9) -0.004(3) -0.003(4) -0.002(2)
Fe01 0.0045(4) 0.0065(4) 0.0071(4) -0.0012(3) 0.0005(4) -0.0008(3)

loop_
_atom_type_symbol
_atom_type_description
_atom_type_scat_dispersion_real
_atom_type_scat_dispersion_imag
_atom_type_scat_source
C C 0.0033 0.0016 'International Tables Vol C Tables 4.2.6.8 and 6.1.1.4'
H H 0.0000 0.0000 'International Tables Vol C Tables 4.2.6.8 and 6.1.1.4'
N N 0.0061 0.0033 'International Tables Vol C Tables 4.2.6.8 and 6.1.1.4'
O O 0.0106 0.0060 'International Tables Vol C Tables 4.2.6.8 and 6.1.1.4'
K K 0.2009 0.2494 'International Tables Vol C Tables 4.2.6.8 and 6.1.1.4'
Fe Fe 0.3463 0.8444 'International Tables Vol C Tables 4.2.6.8 and 6.1.1.4'

loop_
_geom_angle_atom_site_label_1
_geom_angle_atom_site_label_2
_geom_angle_atom_site_label_3
_geom_angle
_geom_angle_site_symmetry_1
_geom_angle_site_symmetry_3
O5 C1 O1 125.7(5) . .
O5 C1 C6 119.0(5) . .
O1 C1 C6 115.3(5) . .
O6 C2 O2 123.2(5) . .
O6 C2 C6 118.1(4) . .
O2 C2 C6 118.6(4) . .
O6 C2 K1 89.2(3) . 2_665
O2 C2 K1 66.7(3) . 2_665
C6 C2 K1 113.7(3) . 2_665
O7 C3 O3 123.8(5) . .
O7 C3 C12 117.6(4) . .
O3 C3 C12 118.6(4) . .
O8 C4 O4 123.1(5) . .
O8 C4 C12 119.6(4) . .
O4 C4 C12 117.3(4) . .
O8 C4 K1 68.3(3) . .
O4 C4 K1 55.0(2) . .
C12 C4 K1 171.4(3) . .
C6 C5 H5A 109.5 . .
C6 C5 H5B 109.5 . .
H5A C5 H5B 109.5 . .
C6 C5 H5C 109.5 . .
H5A C5 H5C 109.5 . .
H5B C5 H5C 109.5 . .
C5 C6 C7 111.3(4) . .
C5 C6 C2 109.9(4) . .
C7 C6 C2 112.8(4) . .
C5 C6 C1 109.6(4) . .
C7 C6 C1 105.8(4) . .
C2 C6 C1 107.2(4) . .
N1 C7 C8 120.2(4) . .
N1 C7 C6 117.0(4) . .
C8 C7 C6 122.7(4) . .
C9 C8 C7 118.8(5) . .
C9 C8 H8 120.6 . .
C7 C8 H8 120.6 . .
C10 C9 C8 120.4(4) . .
C10 C9 H9 119.8 . .
C8 C9 H9 119.8 . .
C9 C10 C11 119.0(4) . .
C9 C10 H10 120.5 . .
C11 C10 H10 120.5 . .
N1 C11 C10 120.0(4) . .
N1 C11 C12 117.6(4) . .
C10 C11 C12 122.4(4) . .
C13 C12 C11 111.5(4) . .
C13 C12 C4 109.0(4) . .
C11 C12 C4 109.5(4) . .
C13 C12 C3 109.3(4) . .
C11 C12 C3 108.2(4) . .
C4 C12 C3 109.3(4) . .
C12 C13 H13A 109.5 . .
C12 C13 H13B 109.5 . .
H13A C13 H13B 109.5 . .
C12 C13 H13C 109.5 . .
H13A C13 H13C 109.5 . .
H13B C13 H13C 109.5 . .
C11 N1 C7 121.5(4) . .
C11 N1 Fe01 118.6(3) . .
C7 N1 Fe01 119.9(3) . .
C1 O1 Fe01 119.5(3) . .
C1 O1 K1 113.4(3) . 2_665
Fe01 O1 K1 89.59(12) . 2_665
C2 O2 Fe01 121.0(3) . .
C2 O2 K1 141.4(3) . 1_455
Fe01 O2 K1 94.58(12) . 1_455
C2 O2 K1 91.0(3) . 2_665
Fe01 O2 K1 89.41(12) . 2_665
K1 O2 K1 104.86(11) 1_455 2_665
C3 O3 Fe01 120.0(3) . .
C3 O3 K1 135.6(3) . 1_455
Fe01 O3 K1 95.61(12) . 1_455
C4 O4 Fe01 122.2(3) . .
C4 O4 K1 102.2(3) . .
Fe01 O4 K1 135.33(15) . .
C1 O5 K2 152.8(4) . 1_545
C1 O5 K2A 136.7(4) . 1_545
C2 O6 K2 156.8(4) . 1_445
C2 O6 K2A 163.4(4) . 1_445
C3 O7 K2 147.7(3) . 1_455
C3 O7 K2A 139.8(4) . 1_455
C4 O8 K2A 147.1(4) . .
C4 O8 K2 150.5(4) . .
C4 O8 K1 89.5(3) . .
K2A O8 K1 99.9(3) . .
K2 O8 K1 114.02(14) . .
Fe01 O9 K1 92.19(12) . 2_665
Fe01 O9 H9X 129.6 . .
K1 O9 H9X 109.6 2_665 .
Fe01 O9 H9Y 126.7 . .
K1 O9 H9Y 103.0 2_665 .
H9X O9 H9Y 92.8 . .
K1 O11A K2A 99.0(5) . .
K1 O11A K2A 113.0(6) . 2_775
K2A O11A K2A 131.8(6) . 2_775
O11A K1 O4 107.2(4) . .
O11 K1 O4 88.29(16) . .
O11A K1 O3 69.2(4) . 1_655
O11 K1 O3 95.33(19) . 1_655
O4 K1 O3 128.70(11) . 1_655
O11A K1 O2 131.9(4) . 1_655
O11 K1 O2 156.95(17) . 1_655
O4 K1 O2 113.64(10) . 1_655
O3 K1 O2 65.86(11) 1_655 1_655
O11A K1 O9 156.6(4) . 2_665
O11 K1 O9 134.32(19) . 2_665
O4 K1 O9 74.89(10) . 2_665
O3 K1 O9 128.42(11) 1_655 2_665
O2 K1 O9 62.56(10) 1_655 2_665
O11A K1 O1 96.2(4) . 2_665
O11 K1 O1 74.26(18) . 2_665
O4 K1 O1 78.10(10) . 2_665
O3 K1 O1 151.69(11) 1_655 2_665
O2 K1 O1 115.70(10) 1_655 2_665
O9 K1 O1 60.94(10) 2_665 2_665
O11A K1 O8 78.0(3) . .
O11 K1 O8 75.06(16) . .
O4 K1 O8 44.92(10) . .
O3 K1 O8 86.76(11) 1_655 .
O2 K1 O8 114.91(10) 1_655 .
O9 K1 O8 114.85(9) 2_665 .
O1 K1 O8 114.69(10) 2_665 .
O11A K1 O2 100.4(3) . 2_665
O11 K1 O2 98.14(16) . 2_665
O4 K1 O2 126.20(10) . 2_665
O3 K1 O2 103.94(10) 1_655 2_665
O2 K1 O2 75.14(11) 1_655 2_665
O9 K1 O2 62.74(9) 2_665 2_665
O1 K1 O2 53.40(9) 2_665 2_665
O8 K1 O2 167.97(11) . 2_665
O11A K1 C4 93.4(4) . .
O11 K1 C4 81.97(16) . .
O4 K1 C4 22.77(11) . .
O3 K1 C4 107.29(12) 1_655 .
O2 K1 C4 115.36(12) 1_655 .
O9 K1 C4 94.73(11) 2_665 .
O1 K1 C4 97.41(12) 2_665 .
O8 K1 C4 22.20(11) . .
O2 K1 C4 148.63(12) 2_665 .
O11A K1 C2 78.7(3) . 2_665
O11 K1 C2 76.40(17) . 2_665
O4 K1 C2 129.47(12) . 2_665
O3 K1 C2 100.82(12) 1_655 2_665
O2 K1 C2 93.51(12) 1_655 2_665
O9 K1 C2 82.30(10) 2_665 2_665
O1 K1 C2 51.48(11) 2_665 2_665
O8 K1 C2 151.03(12) . 2_665
O2 K1 C2 22.32(10) 2_665 2_665
C4 K1 C2 145.86(14) . 2_665
O11A K1 Fe01 97.3(4) . 1_655
O11 K1 Fe01 122.81(16) . 1_655
O4 K1 Fe01 139.60(9) . 1_655
O3 K1 Fe01 35.31(7) 1_655 1_655
O2 K1 Fe01 34.67(7) 1_655 1_655
O9 K1 Fe01 94.96(8) 2_665 1_655
O1 K1 Fe01 131.30(8) 2_665 1_655
O8 K1 Fe01 113.84(8) . 1_655
O2 K1 Fe01 78.17(7) 2_665 1_655
C4 K1 Fe01 128.09(10) . 1_655
C2 K1 Fe01 86.02(10) 2_665 1_655
O8 K2 O10 78.76(17) . .
O8 K2 O5 102.23(13) . 1_565
O10 K2 O5 72.80(15) . 1_565
O8 K2 O7 86.07(13) . 1_655
O10 K2 O7 107.7(2) . 1_655
O5 K2 O7 171.53(13) 1_565 1_655
O8 K2 O6 159.6(2) . 1_665
O10 K2 O6 84.82(17) . 1_665
O5 K2 O6 84.13(12) 1_565 1_665
O7 K2 O6 87.48(12) 1_655 1_665
O8 K2 K1 35.18(9) . .
O10 K2 K1 69.51(13) . .
O5 K2 K1 127.04(12) 1_565 .
O7 K2 K1 59.66(9) 1_655 .
O6 K2 K1 126.74(14) 1_665 .
O10 K2A O8 95.1(4) . .
O10 K2A O7 137.5(7) . 1_655
O8 K2A O7 86.4(2) . 1_655
O10 K2A O6 101.2(4) . 1_665
O8 K2A O6 162.1(7) . 1_665
O7 K2A O6 86.6(2) 1_655 1_665
O10 K2A O5 78.9(3) . 1_565
O8 K2A O5 96.9(3) . 1_565
O7 K2A O5 143.3(6) 1_655 1_565
O6 K2A O5 79.2(2) 1_665 1_565
O10 K2A O11A 64.9(6) . .
O8 K2A O11A 79.3(4) . .
O7 K2A O11A 73.8(4) 1_655 .
O6 K2A O11A 114.3(5) 1_665 .
O5 K2A O11A 142.9(6) 1_565 .
O10 K2A O11A 87.8(6) . 2_775
O8 K2A O11A 119.8(4) . 2_775
O7 K2A O11A 56.0(4) 1_655 2_775
O6 K2A O11A 68.7(3) 1_665 2_775
O5 K2A O11A 142.0(4) 1_565 2_775
O11A K2A O11A 48.2(6) . 2_775
O10 K2A K1 85.0(4) . .
O8 K2A K1 43.24(17) . .
O7 K2A K1 67.33(17) 1_655 .
O6 K2A K1 145.2(3) 1_665 .
O5 K2A K1 135.39(19) 1_565 .
O11A K2A K1 38.0(3) . .
O11A K2A K1 77.5(4) 2_775 .
O10 K2A K1 78.0(4) . 2_775
O8 K2A K1 148.4(4) . 2_775
O7 K2A K1 78.9(2) 1_655 2_775
O6 K2A K1 44.8(2) 1_665 2_775
O5 K2A K1 111.54(18) 1_565 2_775
O11A K2A K1 69.8(4) . 2_775
O11A K2A K1 30.5(3) 2_775 2_775
K1 K2A K1 105.2(3) . 2_775
O4 Fe01 O2 170.96(12) . .
O4 Fe01 O9 92.30(13) . .
O2 Fe01 O9 96.62(13) . .
O4 Fe01 O3 84.68(13) . .
O2 Fe01 O3 93.00(14) . .
O9 Fe01 O3 95.48(14) . .
O4 Fe01 N1 86.61(15) . .
O2 Fe01 N1 84.49(15) . .
O9 Fe01 N1 178.37(17) . .
O3 Fe01 N1 85.64(15) . .
O4 Fe01 O1 100.55(15) . .
O2 Fe01 O1 80.80(13) . .
O9 Fe01 O1 91.02(14) . .
O3 Fe01 O1 171.51(13) . .
N1 Fe01 O1 87.98(15) . .
O4 Fe01 K1 130.55(11) . 1_455
O2 Fe01 K1 50.75(10) . 1_455
O9 Fe01 K1 78.09(11) . 1_455
O3 Fe01 K1 49.08(10) . 1_455
N1 Fe01 K1 103.54(13) . 1_455
O1 Fe01 K1 127.66(10) . 1_455
O4 Fe01 K1 131.77(10) . 2_665
O2 Fe01 K1 56.18(9) . 2_665
O9 Fe01 K1 52.97(10) . 2_665
O3 Fe01 K1 125.77(10) . 2_665
N1 Fe01 K1 127.16(12) . 2_665
O1 Fe01 K1 55.02(10) . 2_665
K1 Fe01 K1 79.22(3) 1_455 2_665

loop_
_geom_bond_atom_site_label_1
_geom_bond_atom_site_label_2
_geom_bond_distance
_geom_bond_site_symmetry_2
C1 O5 1.225(6) .
C1 O1 1.288(6) .
C1 C6 1.578(7) .
C2 O6 1.239(6) .
C2 O2 1.264(6) .
C2 C6 1.567(7) .
C2 K1 3.328(5) 2_665
C3 O7 1.249(6) .
C3 O3 1.263(6) .
C3 C12 1.580(7) .
C4 O8 1.227(6) .
C4 O4 1.286(6) .
C4 C12 1.562(7) .
C4 K1 3.247(5) .
C5 C6 1.517(7) .
C5 H5A 0.9800 .
C5 H5B 0.9800 .
C5 H5C 0.9800 .
C6 C7 1.539(7) .
C7 N1 1.345(6) .
C7 C8 1.383(7) .
C8 C9 1.380(7) .
C8 H8 0.9500 .
C9 C10 1.369(7) .
C9 H9 0.9500 .
C10 C11 1.391(7) .
C10 H10 0.9500 .
C11 N1 1.342(6) .
C11 C12 1.540(7) .
C12 C13 1.533(7) .
C13 H13A 0.9800 .
C13 H13B 0.9800 .
C13 H13C 0.9800 .
N1 Fe01 2.127(4) .
O1 Fe01 2.131(4) .
O1 K1 3.015(4) 2_665
O2 Fe01 2.079(4) .
O2 K1 2.831(4) 1_455
O2 K1 3.057(3) 2_665
O3 Fe01 2.116(4) .
O3 K1 2.766(4) 1_455
O4 Fe01 2.052(3) .
O4 K1 2.722(4) .
O5 K2 2.692(4) 1_545
O5 K2A 2.941(10) 1_545
O6 K2 2.711(4) 1_445
O6 K2A 2.733(7) 1_445
O7 K2 2.698(4) 1_455
O7 K2A 2.722(8) 1_455
O8 K2A 2.639(7) .
O8 K2 2.681(4) .
O8 K1 3.017(4) .
O9 Fe01 2.103(3) .
O9 K1 2.940(4) 2_665
O9 H9X 0.8396 .
O9 H9Y 0.8772 .
O10 K2A 1.934(15) .
O10 K2 2.689(7) .
O11 K1 2.718(6) .
O11A K1 2.701(16) .
O11A K2A 3.00(2) .
O11A K2A 3.17(2) 2_775
K1 O3 2.766(4) 1_655
K1 O2 2.831(4) 1_655
K1 O9 2.940(4) 2_665
K1 O1 3.015(4) 2_665
K1 O2 3.057(3) 2_665
K1 C2 3.328(5) 2_665
K1 Fe01 3.6433(15) 1_655
K2 O5 2.691(4) 1_565
K2 O7 2.698(4) 1_655
K2 O6 2.711(4) 1_665
K2A O7 2.722(8) 1_655
K2A O6 2.733(7) 1_665
K2A O5 2.941(10) 1_565
K2A O11A 3.17(2) 2_775
K2A K1 4.903(10) 2_775
Fe01 K1 3.6433(15) 1_455
Fe01 K1 3.6795(14) 2_665
